data_2230621
loop_
_publ_author_name
'Ma, Zhen'
'Yang, Huang'

_publ_section_title
;
 Diethyl 4,4'-(ethane-1,2-diyldioxy)dibenzoate
;
_journal_coeditor_code EZ2245
_journal_issue 7
_journal_name_full 'Acta Crystallographica Section E'
_journal_page_first o1623
_journal_paper_doi 10.1107/S1600536811021258
_journal_volume 67
_journal_year 2011
_chemical_formula_iupac 'C20 H22 O6'
_chemical_formula_moiety 'C20 H22 O6'
_chemical_formula_sum 'C20 H22 O6'
_chemical_formula_weight 358.38
_chemical_name_systematic
;
Diethyl 4,4'-(ethane-1,2-diyldioxy)dibenzoate
;
_space_group_IT_number 14
_symmetry_cell_setting monoclinic
_symmetry_space_group_name_Hall '-P 2ybc'
_symmetry_space_group_name_H-M 'P 1 21/c 1'
_atom_sites_solution_hydrogens geom
_atom_sites_solution_primary direct
_atom_sites_solution_secondary difmap
_audit_creation_method SHELXL-97
_cell_angle_alpha 90.00
_cell_angle_beta 104.250(8)
_cell_angle_gamma 90.00
_cell_formula_units_Z 2
_cell_length_a 4.8504(10)
_cell_length_b 15.847(3)
_cell_length_c 12.0159(19)
_cell_measurement_reflns_used 8592
_cell_measurement_temperature 298(2)
_cell_measurement_theta_max 27.24
_cell_measurement_theta_min 2.17
_cell_volume 895.2(3)
_computing_cell_refinement 'SAINT (Bruker, 2002)'
_computing_data_collection 'SMART (Bruker, 2001)'
_computing_data_reduction 'SAINT (Bruker, 2002)'
_computing_molecular_graphics 'SHELXTL (Sheldrick, 2008)'
_computing_publication_material 'SHELXTL (Sheldrick, 2008)'
_computing_structure_refinement 'SHELXL97 (Sheldrick, 2008)'
_computing_structure_solution 'SHELXS97 (Sheldrick, 2008)'
_diffrn_ambient_temperature 298(2)
_diffrn_detector_area_resol_mean 0
_diffrn_measured_fraction_theta_full 0.990
_diffrn_measured_fraction_theta_max 0.990
_diffrn_measurement_device_type 'Bruker SMART CCD area-detector'
_diffrn_measurement_method '\f and \w scans'
_diffrn_radiation_monochromator 'Graphite monochromator'
_diffrn_radiation_source 'fine-focus sealed tube'
_diffrn_radiation_type MoK\a
_diffrn_radiation_wavelength 0.71073
_diffrn_reflns_av_R_equivalents 0.0323
_diffrn_reflns_av_sigmaI/netI 0.0233
_diffrn_reflns_limit_h_max 5
_diffrn_reflns_limit_h_min -6
_diffrn_reflns_limit_k_max 20
_diffrn_reflns_limit_k_min -20
_diffrn_reflns_limit_l_max 14
_diffrn_reflns_limit_l_min -15
_diffrn_reflns_number 8592
_diffrn_reflns_theta_full 27.24
_diffrn_reflns_theta_max 27.24
_diffrn_reflns_theta_min 2.17
_diffrn_standards_decay_% 0
_diffrn_standards_interval_count 0
_diffrn_standards_interval_time 0
_diffrn_standards_number 0
_exptl_absorpt_coefficient_mu 0.098
_exptl_absorpt_correction_T_max 0.979
_exptl_absorpt_correction_T_min 0.960
_exptl_absorpt_correction_type multi-scan
_exptl_absorpt_process_details '(SADABS; Sheldrick, 1996)'
_exptl_crystal_colour Colorless
_exptl_crystal_density_diffrn 1.330
_exptl_crystal_density_method 'not measured'
_exptl_crystal_description Prism
_exptl_crystal_F_000 380
_exptl_crystal_size_max 0.49
_exptl_crystal_size_mid 0.35
_exptl_crystal_size_min 0.22
_refine_diff_density_max 0.338
_refine_diff_density_min -0.335
_refine_ls_extinction_method none
_refine_ls_goodness_of_fit_ref 1.015
_refine_ls_hydrogen_treatment constr
_refine_ls_matrix_type full
_refine_ls_number_parameters 119
_refine_ls_number_reflns 1980
_refine_ls_number_restraints 0
_refine_ls_restrained_S_all 1.015
_refine_ls_R_factor_all 0.0448
_refine_ls_R_factor_gt 0.0385
_refine_ls_shift/su_max 0.000
_refine_ls_shift/su_mean 0.000
_refine_ls_structure_factor_coef Fsqd
_refine_ls_weighting_details 'calc w=1/[\s^2^(Fo^2^)+(0.0876P)^2^+0.1852P] where P=(Fo^2^+2Fc^2^)/3'
_refine_ls_weighting_scheme calc
_refine_ls_wR_factor_gt 0.1142
_refine_ls_wR_factor_ref 0.1300
_reflns_number_gt 1713
_reflns_number_total 1980
_reflns_threshold_expression I>2\s(I)
_cod_data_source_file ez2245.cif
_cod_data_source_block I
_cod_original_sg_symbol_H-M 'P 21/c'
_cod_database_code 2230621
_cod_database_fobs_code 2230621

loop_
_symmetry_equiv_pos_as_xyz
'x, y, z'
'-x, y+1/2, -z+1/2'
'-x, -y, -z'
'x, -y-1/2, z-1/2'

loop_
_atom_site_type_symbol
_atom_site_label
_atom_site_fract_x
_atom_site_fract_y
_atom_site_fract_z
_atom_site_U_iso_or_equiv
_atom_site_adp_type
_atom_site_calc_flag
_atom_site_refinement_flags
_atom_site_occupancy
_atom_site_symmetry_multiplicity
_atom_site_disorder_assembly
_atom_site_disorder_group
O O1 -1.19587(17) 0.35479(5) -0.09590(7) 0.0219(2) Uani d . 1 1 . .
O O2 -0.9567(2) 0.37413(6) 0.08774(8) 0.0313(3) Uani d . 1 1 . .
O O3 -0.30202(17) 0.06258(5) -0.06554(7) 0.0209(2) Uani d . 1 1 . .
C C1 -1.5949(3) 0.43801(8) -0.19241(11) 0.0302(3) Uani d . 1 1 . .
H H1A -1.7199 0.4833 -0.1843 0.045 Uiso calc R 1 1 . .
H H1B -1.7026 0.3869 -0.2106 0.045 Uiso calc R 1 1 . .
H H1C -1.5046 0.4510 -0.2530 0.045 Uiso calc R 1 1 . .
C C2 -1.3723(3) 0.42675(7) -0.08179(11) 0.0234(3) Uani d . 1 1 . .
H H2A -1.2566 0.4772 -0.0643 0.028 Uiso calc R 1 1 . .
H H2B -1.4617 0.4164 -0.0192 0.028 Uiso calc R 1 1 . .
C C3 -0.9916(2) 0.33543(7) -0.00155(10) 0.0199(3) Uani d . 1 1 . .
C C4 -0.8119(2) 0.26316(7) -0.01966(10) 0.0188(3) Uani d . 1 1 . .
C C5 -0.8593(2) 0.21922(7) -0.12413(10) 0.0199(3) Uani d . 1 1 . .
H H5A -1.0097 0.2346 -0.1851 0.024 Uiso calc R 1 1 . .
C C6 -0.6832(2) 0.15314(7) -0.13669(10) 0.0196(3) Uani d . 1 1 . .
H H6A -0.7145 0.1243 -0.2060 0.024 Uiso calc R 1 1 . .
C C7 -0.4580(2) 0.12990(7) -0.04481(10) 0.0174(3) Uani d . 1 1 . .
C C8 -0.4063(2) 0.17353(7) 0.05940(10) 0.0197(3) Uani d . 1 1 . .
H H8A -0.2549 0.1584 0.1201 0.024 Uiso calc R 1 1 . .
C C9 -0.5851(2) 0.23998(7) 0.07089(10) 0.0197(3) Uani d . 1 1 . .
H H9A -0.5526 0.2693 0.1400 0.024 Uiso calc R 1 1 . .
C C10 -0.0671(2) 0.03624(7) 0.02485(9) 0.0182(3) Uani d . 1 1 . .
H H10A -0.1317 0.0179 0.0912 0.022 Uiso calc R 1 1 . .
H H10B 0.0678 0.0820 0.0478 0.022 Uiso calc R 1 1 . .

loop_
_atom_site_aniso_label
_atom_site_aniso_U_11
_atom_site_aniso_U_22
_atom_site_aniso_U_33
_atom_site_aniso_U_12
_atom_site_aniso_U_13
_atom_site_aniso_U_23
O1 0.0219(4) 0.0201(4) 0.0220(4) 0.0073(3) 0.0025(3) -0.0001(3)
O2 0.0341(5) 0.0299(5) 0.0257(5) 0.0111(4) -0.0005(4) -0.0075(4)
O3 0.0185(4) 0.0204(4) 0.0212(4) 0.0056(3) 0.0002(3) -0.0036(3)
C1 0.0313(7) 0.0299(7) 0.0275(7) 0.0108(5) 0.0034(5) 0.0042(5)
C2 0.0235(6) 0.0183(5) 0.0281(6) 0.0065(4) 0.0058(5) -0.0008(4)
C3 0.0199(6) 0.0182(5) 0.0209(6) 0.0009(4) 0.0040(4) 0.0011(4)
C4 0.0188(6) 0.0169(5) 0.0210(6) 0.0006(4) 0.0053(4) 0.0014(4)
C5 0.0198(6) 0.0192(5) 0.0194(6) 0.0013(4) 0.0025(4) 0.0023(4)
C6 0.0217(6) 0.0190(5) 0.0176(5) -0.0001(4) 0.0036(4) -0.0007(4)
C7 0.0163(5) 0.0154(5) 0.0210(6) 0.0002(4) 0.0053(4) 0.0007(4)
C8 0.0176(5) 0.0200(5) 0.0200(6) 0.0009(4) 0.0019(4) 0.0004(4)
C9 0.0208(6) 0.0186(5) 0.0191(6) -0.0001(4) 0.0039(4) -0.0022(4)
C10 0.0158(5) 0.0176(5) 0.0200(5) 0.0017(4) 0.0021(4) -0.0008(4)

loop_
_atom_type_symbol
_atom_type_description
_atom_type_scat_dispersion_real
_atom_type_scat_dispersion_imag
_atom_type_scat_source
C C 0.0033 0.0016 'International Tables Vol C Tables 4.2.6.8 and 6.1.1.4'
H H 0.0000 0.0000 'International Tables Vol C Tables 4.2.6.8 and 6.1.1.4'
O O 0.0106 0.0060 'International Tables Vol C Tables 4.2.6.8 and 6.1.1.4'

loop_
_geom_angle_atom_site_label_1
_geom_angle_atom_site_label_2
_geom_angle_atom_site_label_3
_geom_angle_site_symmetry_1
_geom_angle_site_symmetry_3
_geom_angle
_geom_angle_publ_flag
C3 O1 C2 . . 114.29(9) ?
C7 O3 C10 . . 117.60(8) ?
C2 C1 H1A . . 109.5 ?
C2 C1 H1B . . 109.5 ?
H1A C1 H1B . . 109.5 ?
C2 C1 H1C . . 109.5 ?
H1A C1 H1C . . 109.5 ?
H1B C1 H1C . . 109.5 ?
O1 C2 C1 . . 107.71(10) ?
O1 C2 H2A . . 110.2 ?
C1 C2 H2A . . 110.2 ?
O1 C2 H2B . . 110.2 ?
C1 C2 H2B . . 110.2 ?
H2A C2 H2B . . 108.5 ?
O2 C3 O1 . . 123.03(10) ?
O2 C3 C4 . . 124.07(11) ?
O1 C3 C4 . . 112.89(10) ?
C9 C4 C5 . . 119.45(10) ?
C9 C4 C3 . . 117.87(10) ?
C5 C4 C3 . . 122.68(11) ?
C6 C5 C4 . . 120.23(11) ?
C6 C5 H5A . . 119.9 ?
C4 C5 H5A . . 119.9 ?
C5 C6 C7 . . 119.79(10) ?
C5 C6 H6A . . 120.1 ?
C7 C6 H6A . . 120.1 ?
O3 C7 C6 . . 114.96(10) ?
O3 C7 C8 . . 124.36(10) ?
C6 C7 C8 . . 120.68(10) ?
C9 C8 C7 . . 118.94(11) ?
C9 C8 H8A . . 120.5 ?
C7 C8 H8A . . 120.5 ?
C8 C9 C4 . . 120.89(10) ?
C8 C9 H9A . . 119.6 ?
C4 C9 H9A . . 119.6 ?
O3 C10 C10 . 3 105.17(11) ?
O3 C10 H10A . . 110.7 ?
C10 C10 H10A 3 . 110.7 ?
O3 C10 H10B . . 110.7 ?
C10 C10 H10B 3 . 110.7 ?
H10A C10 H10B . . 108.8 ?

loop_
_geom_bond_atom_site_label_1
_geom_bond_atom_site_label_2
_geom_bond_site_symmetry_2
_geom_bond_distance
_geom_bond_publ_flag
O1 C3 . 1.3446(14) ?
O1 C2 . 1.4604(13) ?
O2 C3 . 1.2109(15) ?
O3 C7 . 1.3659(13) ?
O3 C10 . 1.4294(13) ?
C1 C2 . 1.5027(18) ?
C1 H1A . 0.9600 ?
C1 H1B . 0.9600 ?
C1 H1C . 0.9600 ?
C2 H2A . 0.9700 ?
C2 H2B . 0.9700 ?
C3 C4 . 1.4874(15) ?
C4 C9 . 1.3928(16) ?
C4 C5 . 1.4040(16) ?
C5 C6 . 1.3829(15) ?
C5 H5A . 0.9300 ?
C6 C7 . 1.3977(16) ?
C6 H6A . 0.9300 ?
C7 C8 . 1.3978(16) ?
C8 C9 . 1.3925(16) ?
C8 H8A . 0.9300 ?
C9 H9A . 0.9300 ?
C10 C10 3 1.513(2) ?
C10 H10A . 0.9700 ?
C10 H10B . 0.9700 ?

loop_
_geom_hbond_atom_site_label_D
_geom_hbond_atom_site_label_H
_geom_hbond_atom_site_label_A
_geom_hbond_site_symmetry_A
_geom_hbond_distance_DH
_geom_hbond_distance_HA
_geom_hbond_distance_DA
_geom_hbond_angle_DHA
C6 H6A O2 4_565 0.93 2.47 3.2784(16) 145.8
C10 H10B Cg 1_655 0.97 2.65 3.741(2) 143

loop_
_geom_torsion_atom_site_label_1
_geom_torsion_atom_site_label_2
_geom_torsion_atom_site_label_3
_geom_torsion_atom_site_label_4
_geom_torsion_site_symmetry_1
_geom_torsion_site_symmetry_2
_geom_torsion_site_symmetry_3
_geom_torsion_site_symmetry_4
_geom_torsion
_geom_torsion_publ_flag
C3 O1 C2 C1 . . . . -177.91(10) ?
C2 O1 C3 O2 . . . . 0.12(16) ?
C2 O1 C3 C4 . . . . -178.70(9) ?
O2 C3 C4 C9 . . . . -1.66(17) ?
O1 C3 C4 C9 . . . . 177.15(9) ?
O2 C3 C4 C5 . . . . 179.57(11) ?
O1 C3 C4 C5 . . . . -1.62(16) ?
C9 C4 C5 C6 . . . . 0.41(16) ?
C3 C4 C5 C6 . . . . 179.16(10) ?
C4 C5 C6 C7 . . . . 0.25(16) ?
C10 O3 C7 C6 . . . . 179.46(9) ?
C10 O3 C7 C8 . . . . -1.26(16) ?
C5 C6 C7 O3 . . . . 178.44(9) ?
C5 C6 C7 C8 . . . . -0.88(16) ?
O3 C7 C8 C9 . . . . -178.42(10) ?
C6 C7 C8 C9 . . . . 0.83(16) ?
C7 C8 C9 C4 . . . . -0.16(16) ?
C5 C4 C9 C8 . . . . -0.45(16) ?
C3 C4 C9 C8 . . . . -179.26(10) ?
C7 O3 C10 C10 . . . 3 -178.04(10) ?
